data_7104583
loop_
_publ_author_name
'Rauf, Waqar'
'Thompson, Amber L'
'Brown, John M'

_publ_section_title
;
 Comparative catalytic C-H vs. C-Si activation of arenes with Pd
 complexes directed by urea or amide groups.
;
_journal_issue 26
_journal_name_full 'Chemical communications (Cambridge, England)'
_journal_page_first 3874
_journal_page_last 3876
_journal_paper_doi 10.1039/b905717j
_journal_volume 34
_journal_year 2009
_chemical_formula_moiety 'C12 H12 F2 N3 O Pd, C7 H7 O3 S'
_chemical_formula_sum 'C19 H19 F2 N3 O4 Pd S'
_chemical_formula_weight 529.84
_chemical_melting_point ?
_space_group_IT_number 2
_symmetry_cell_setting triclinic
_symmetry_space_group_name_Hall '-P 1'
_symmetry_space_group_name_H-M 'P -1'
_atom_sites_solution_hydrogens geom
_atom_sites_solution_primary direct
_audit_creation_date 08-06-13
_audit_creation_method CRYSTALS_ver_12.86
_cell_angle_alpha 90.7614(17)
_cell_angle_beta 101.0913(17)
_cell_angle_gamma 100.9648(19)
_cell_formula_units_Z 2
_cell_length_a 7.2492(2)
_cell_length_b 8.7969(3)
_cell_length_c 16.6174(6)
_cell_measurement_reflns_used 4141
_cell_measurement_temperature 150
_cell_measurement_theta_max 27
_cell_measurement_theta_min 5
_cell_volume 1019.55(6)
_computing_cell_refinement 'DENZO/SCALEPACK (Otwinowski & Minor, 1997)'
_computing_data_collection 'COLLECT (Nonius, 1997-2001).'
_computing_data_reduction 'DENZO/SCALEPACK (Otwinowski & Minor, 1997)'
_computing_molecular_graphics 'CAMERON (Watkin et al., 1996)'
_computing_publication_material 'CRYSTALS (Betteridge et al., 2003)'
_computing_structure_refinement 'CRYSTALS (Betteridge et al., 2003)'
_computing_structure_solution 'SIR92 (Altomare et al., 1994)'
_diffrn_ambient_temperature 150
_diffrn_measured_fraction_theta_full 0.991
_diffrn_measured_fraction_theta_max 0.985
_diffrn_measurement_device 'Nonius KappaCCD'
_diffrn_measurement_device_type Area
_diffrn_measurement_method \w
_diffrn_radiation_monochromator graphite
_diffrn_radiation_type 'Mo K\a'
_diffrn_radiation_wavelength 0.71073
_diffrn_reflns_av_R_equivalents 0.043
_diffrn_reflns_limit_h_max 8
_diffrn_reflns_limit_h_min -9
_diffrn_reflns_limit_k_max 10
_diffrn_reflns_limit_k_min -11
_diffrn_reflns_limit_l_max 21
_diffrn_reflns_limit_l_min -21
_diffrn_reflns_number 14648
_diffrn_reflns_theta_full 25.614
_diffrn_reflns_theta_max 27.542
_diffrn_reflns_theta_min 5.118
_diffrn_standards_number 0
_exptl_absorpt_coefficient_mu 1.062
_exptl_absorpt_correction_T_max 0.97
_exptl_absorpt_correction_T_min 0.77
_exptl_absorpt_correction_type multi-scan
_exptl_absorpt_process_details 'DENZO/SCALEPACK (Otwinowski & Minor, 1997)'
_exptl_crystal_colour clear_pale_colourless
_exptl_crystal_density_diffrn 1.726
_exptl_crystal_density_meas ?
_exptl_crystal_density_method .
_exptl_crystal_description needle
_exptl_crystal_F_000 532
_exptl_crystal_size_max 0.18
_exptl_crystal_size_mid 0.06
_exptl_crystal_size_min 0.03
_refine_diff_density_max 0.88
_refine_diff_density_min -1.10
_refine_ls_extinction_coef 65(8)
_refine_ls_extinction_method 'Larson (1970), Equation 22'
_refine_ls_goodness_of_fit_ref 1.0018
_refine_ls_hydrogen_treatment constr
_refine_ls_matrix_type full
_refine_ls_number_parameters 272
_refine_ls_number_reflns 4643
_refine_ls_number_restraints 0
_refine_ls_R_factor_all 0.0439
_refine_ls_R_factor_gt 0.0356
_refine_ls_shift/su_max 0.000343
_refine_ls_structure_factor_coef Fsqd
_refine_ls_weighting_details
;
Method= Modified Sheldrick
w=1/[\s^2^(F^2^) + ( 0.03P)^2^ + 1.39P]
,where P=(max(Fo^2^,0) + 2Fc^2^)/3
;
_refine_ls_weighting_scheme calc
_refine_ls_wR_factor_all 0.0862
_refine_ls_wR_factor_gt 0.0815
_refine_ls_wR_factor_ref 0.0862
_reflns_limit_h_max 9
_reflns_limit_h_min -9
_reflns_limit_k_max 11
_reflns_limit_k_min -11
_reflns_limit_l_max 21
_reflns_limit_l_min 0
_reflns_number_gt 4061
_reflns_number_total 4643
_reflns_threshold_expression I>2.0\s(I)
_oxford_diffrn_Wilson_B_factor 2.18
_oxford_diffrn_Wilson_scale 4.77
_oxford_refine_ls_r_factor_ref 0.0439
_oxford_refine_ls_scale 0.4631(8)
_oxford_reflns_number_all 4643
_oxford_reflns_threshold_expression_ref I>-3.0\s(I)
_oxford_structure_analysis_title 5877
_cod_data_source_file b905717j.txt
_cod_data_source_block 5
_cod_depositor_comments
;
The following automatic conversions were performed:
'_symmetry_cell_setting' value 'Triclinic' changed to 'triclinic'
according to '/home/saulius/struct/CIF-dictionaries/cif_core.dic'
dictionary named 'cif_core.dic' version 2.4.1 from 2010-06-29.

Automatic conversion script
Id: cif_fix_enum 1527 2010-12-29 10:47:43Z saulius 

The following automatic conversions were performed:

'_chemical_melting_point' value 'not measured' was changed to '?' -
the value is undefined or not given.

Automatic conversion script
Id: cif_fix_values 1646 2011-03-28 12:23:43Z adriana 
;
_cod_original_sg_symbol_H-M 'P -1 '
_cod_original_formula_sum 'C19 H19 F2 N3 O4 Pd1 S1'
_cod_database_code 7104583

loop_
_symmetry_equiv_pos_as_xyz
x,y,z
-x,-y,-z

loop_
_atom_site_label
_atom_site_type_symbol
_atom_site_fract_x
_atom_site_fract_y
_atom_site_fract_z
_atom_site_U_iso_or_equiv
_atom_site_occupancy
_atom_site_adp_type
_atom_site_refinement_flags_posn
_atom_site_refinement_flags_adp
_atom_site_refinement_flags_occupancy
_atom_site_disorder_assembly
_atom_site_disorder_group
_oxford_atom_site_special_shape
_atom_site_attached_hydrogens
Pd1 Pd 0.29871(3) 0.03499(3) -0.066304(13) 0.0259 1.0000 Uani . . . . . . .
O2 O 0.3721(3) 0.2433(2) -0.00695(12) 0.0304 1.0000 Uani . . . . . . .
C3 C 0.3576(4) 0.2795(3) 0.06463(17) 0.0268 1.0000 Uani . . . . . . .
N4 N 0.2902(3) 0.1799(3) 0.11582(14) 0.0257 1.0000 Uani . . . . . . .
C5 C 0.2193(4) 0.0182(3) 0.10230(17) 0.0239 1.0000 Uani . . . . . . .
C6 C 0.2104(4) -0.0658(3) 0.02911(17) 0.0249 1.0000 Uani . . . . . . .
C7 C 0.1288(4) -0.2248(3) 0.02561(18) 0.0290 1.0000 Uani . . . . . . .
C8 C 0.0634(4) -0.2927(3) 0.09127(19) 0.0306 1.0000 Uani . . . . . . .
F9 F -0.0173(3) -0.4461(2) 0.08693(12) 0.0439 1.0000 Uani . . . . . . .
C10 C 0.0787(4) -0.2071(4) 0.16329(18) 0.0292 1.0000 Uani . . . . . . .
C11 C 0.1555(4) -0.0523(4) 0.16972(18) 0.0287 1.0000 Uani . . . . . . .
F12 F 0.0153(3) -0.2774(2) 0.22792(11) 0.0407 1.0000 Uani . . . . . . .
C13 C 0.4191(5) 0.4465(4) 0.0938(2) 0.0348 1.0000 Uani . . . . . . .
N14 N 0.2296(4) -0.1608(3) -0.13820(15) 0.0304 1.0000 Uani . . . . . . .
C15 C 0.2001(4) -0.2550(4) -0.18923(18) 0.0294 1.0000 Uani . . . . . . .
C16 C 0.1633(5) -0.3769(4) -0.2533(2) 0.0349 1.0000 Uani . . . . . . .
N17 N 0.3850(4) 0.1471(3) -0.16969(16) 0.0317 1.0000 Uani . . . . . . .
C18 C 0.4253(4) 0.1925(4) -0.22903(19) 0.0313 1.0000 Uani . . . . . . .
C19 C 0.4793(6) 0.2505(5) -0.3049(2) 0.0487 1.0000 Uani . . . . . . .
S20 S 0.37636(10) 0.27230(9) 0.34179(4) 0.0288 1.0000 Uani . . . . . . .
O21 O 0.5338(3) 0.3941(3) 0.38059(14) 0.0392 1.0000 Uani . . . . . . .
O22 O 0.4274(3) 0.1221(3) 0.33193(14) 0.0366 1.0000 Uani . . . . . . .
O23 O 0.2726(3) 0.3186(3) 0.26323(12) 0.0346 1.0000 Uani . . . . . . .
C24 C 0.2044(4) 0.2490(4) 0.40590(17) 0.0273 1.0000 Uani . . . . . . .
C25 C 0.0389(5) 0.1338(4) 0.3854(2) 0.0360 1.0000 Uani . . . . . . .
C26 C -0.1018(5) 0.1225(4) 0.4318(2) 0.0398 1.0000 Uani . . . . . . .
C27 C -0.0809(5) 0.2222(4) 0.4999(2) 0.0348 1.0000 Uani . . . . . . .
C28 C 0.0859(5) 0.3333(4) 0.5204(2) 0.0371 1.0000 Uani . . . . . . .
C29 C 0.2280(4) 0.3476(4) 0.47416(19) 0.0330 1.0000 Uani . . . . . . .
C30 C -0.2364(5) 0.2108(5) 0.5488(2) 0.0474 1.0000 Uani . . . . . . .
H71 H 0.1177 -0.2893 -0.0220 0.0350 1.0000 Uiso R . . . . . .
H111 H 0.1664 0.0069 0.2194 0.0343 1.0000 Uiso R . . . . . .
H131 H 0.4001 0.4602 0.1490 0.0542 1.0000 Uiso R . . . . . .
H132 H 0.5523 0.4836 0.0929 0.0541 1.0000 Uiso R . . . . . .
H133 H 0.3412 0.5051 0.0583 0.0538 1.0000 Uiso R . . . . . .
H163 H 0.2207 -0.3405 -0.2983 0.0545 1.0000 Uiso R . . . . . .
H162 H 0.2136 -0.4629 -0.2313 0.0542 1.0000 Uiso R . . . . . .
H161 H 0.0296 -0.4067 -0.2718 0.0545 1.0000 Uiso R . . . . . .
H191 H 0.3665 0.2581 -0.3438 0.0784 1.0000 Uiso R . . . . . .
H192 H 0.5457 0.1792 -0.3259 0.0784 1.0000 Uiso R . . . . . .
H193 H 0.5617 0.3499 -0.2949 0.0783 1.0000 Uiso R . . . . . .
H251 H 0.0216 0.0652 0.3401 0.0429 1.0000 Uiso R . . . . . .
H261 H -0.2142 0.0461 0.4172 0.0480 1.0000 Uiso R . . . . . .
H281 H 0.1033 0.4001 0.5669 0.0461 1.0000 Uiso R . . . . . .
H291 H 0.3397 0.4241 0.4888 0.0399 1.0000 Uiso R . . . . . .
H301 H -0.1927 0.2764 0.5979 0.0765 1.0000 Uiso R . . . . . .
H302 H -0.2741 0.1068 0.5649 0.0762 1.0000 Uiso R . . . . . .
H303 H -0.3472 0.2402 0.5173 0.0764 1.0000 Uiso R . . . . . .
H41 H 0.2868 0.2171 0.1632 0.0321 1.0000 Uiso R . . . . . .

loop_
_atom_site_aniso_label
_atom_site_aniso_U_11
_atom_site_aniso_U_22
_atom_site_aniso_U_33
_atom_site_aniso_U_23
_atom_site_aniso_U_13
_atom_site_aniso_U_12
Pd1 0.02714(14) 0.02868(15) 0.02380(13) 0.00205(8) 0.00901(9) 0.00634(9)
O2 0.0379(11) 0.0282(11) 0.0273(10) 0.0031(8) 0.0129(9) 0.0056(9)
C3 0.0289(14) 0.0278(15) 0.0253(14) 0.0029(11) 0.0071(11) 0.0080(11)
N4 0.0294(12) 0.0262(13) 0.0227(11) 0.0017(9) 0.0090(9) 0.0045(10)
C5 0.0198(12) 0.0252(14) 0.0278(14) 0.0037(11) 0.0054(11) 0.0064(10)
C6 0.0224(13) 0.0274(15) 0.0260(14) 0.0015(11) 0.0062(11) 0.0062(11)
C7 0.0335(15) 0.0270(15) 0.0283(14) 0.0006(12) 0.0099(12) 0.0070(12)
C8 0.0318(15) 0.0241(15) 0.0346(16) 0.0029(12) 0.0077(13) 0.0011(12)
F9 0.0629(13) 0.0259(10) 0.0410(11) 0.0005(8) 0.0204(10) -0.0058(9)
C10 0.0320(15) 0.0314(16) 0.0264(14) 0.0084(12) 0.0121(12) 0.0048(12)
C11 0.0288(14) 0.0315(16) 0.0260(14) 0.0002(12) 0.0066(12) 0.0053(12)
F12 0.0544(12) 0.0358(11) 0.0319(10) 0.0074(8) 0.0179(9) -0.0011(9)
C13 0.0476(18) 0.0256(16) 0.0324(16) 0.0018(12) 0.0147(14) 0.0031(13)
N14 0.0301(13) 0.0355(15) 0.0272(13) 0.0017(11) 0.0095(10) 0.0062(11)
C15 0.0279(14) 0.0328(17) 0.0299(15) 0.0060(13) 0.0108(12) 0.0067(12)
C16 0.0380(17) 0.0363(18) 0.0313(16) -0.0044(13) 0.0114(13) 0.0052(13)
N17 0.0334(13) 0.0339(14) 0.0306(13) 0.0018(11) 0.0107(11) 0.0090(11)
C18 0.0333(16) 0.0351(17) 0.0283(15) 0.0039(13) 0.0096(12) 0.0097(13)
C19 0.062(2) 0.057(2) 0.0336(18) 0.0150(16) 0.0222(17) 0.0147(19)
S20 0.0279(4) 0.0337(4) 0.0247(3) -0.0009(3) 0.0086(3) 0.0027(3)
O21 0.0340(12) 0.0436(14) 0.0359(12) -0.0082(10) 0.0123(10) -0.0072(10)
O22 0.0358(12) 0.0401(13) 0.0370(12) -0.0010(10) 0.0088(10) 0.0134(10)
O23 0.0401(12) 0.0434(13) 0.0237(10) 0.0042(9) 0.0104(9) 0.0120(10)
C24 0.0280(14) 0.0321(16) 0.0225(13) 0.0030(11) 0.0058(11) 0.0070(12)
C25 0.0389(17) 0.0368(18) 0.0306(16) -0.0025(13) 0.0111(13) -0.0007(14)
C26 0.0331(16) 0.044(2) 0.0402(18) 0.0075(15) 0.0114(14) -0.0035(14)
C27 0.0331(16) 0.0446(19) 0.0320(16) 0.0112(14) 0.0135(13) 0.0132(14)
C28 0.0395(17) 0.0448(19) 0.0306(16) -0.0013(14) 0.0118(14) 0.0121(15)
C29 0.0307(15) 0.0385(18) 0.0292(15) -0.0026(13) 0.0075(12) 0.0037(13)
C30 0.0418(19) 0.063(3) 0.044(2) 0.0118(18) 0.0212(16) 0.0138(17)

loop_
_atom_type_symbol
_atom_type_scat_dispersion_real
_atom_type_scat_dispersion_imag
_atom_type_scat_Cromer_Mann_a1
_atom_type_scat_Cromer_Mann_b1
_atom_type_scat_Cromer_Mann_a2
_atom_type_scat_Cromer_Mann_b2
_atom_type_scat_Cromer_Mann_a3
_atom_type_scat_Cromer_Mann_b3
_atom_type_scat_Cromer_Mann_a4
_atom_type_scat_Cromer_Mann_b4
_atom_type_scat_Cromer_Mann_c
_atom_type_scat_source
C 0.0033 0.0016 2.3100 20.8439 1.0200 10.2075 1.5886 0.5687 0.8650 51.6512 0.2156 'International Tables Vol C 4.2.6.8 and 6.1.1.4'
H 0.0000 0.0000 0.4930 10.5109 0.3229 26.1257 0.1402 3.1424 0.0408 57.7998 0.0030 'International Tables Vol C 4.2.6.8 and 6.1.1.4'
F 0.0171 0.0103 3.5392 10.2825 2.6412 4.2944 1.5170 0.2615 1.0243 26.1476 0.2776 'International Tables Vol C 4.2.6.8 and 6.1.1.4'
N 0.0061 0.0033 12.2126 0.0057 3.1322 9.8933 2.0125 28.9975 1.1663 0.5826 -11.5290 'International Tables Vol C 4.2.6.8 and 6.1.1.4'
O 0.0106 0.0060 3.0485 13.2771 2.2868 5.7011 1.5463 0.3239 0.8670 32.9089 0.2508 'International Tables Vol C 4.2.6.8 and 6.1.1.4'
Pd -0.9988 1.0072 19.3319 0.6987 15.5017 7.9893 5.2954 25.2052 0.6058 76.8986 5.2659 'International Tables Vol C 4.2.6.8 and 6.1.1.4'
S 0.1246 0.1234 6.9053 1.4679 5.2034 22.2151 1.4379 0.2536 1.5863 56.1720 0.8669 'International Tables Vol C 4.2.6.8 and 6.1.1.4'

loop_
_geom_angle_atom_site_label_1
_geom_angle_site_symmetry_1
_geom_angle_atom_site_label_2
_geom_angle_site_symmetry_2
_geom_angle_atom_site_label_3
_geom_angle_site_symmetry_3
_geom_angle
_geom_angle_publ_flag
Pd1 2_655 Pd1 . O2 . 83.21(6) yes
Pd1 2_655 Pd1 . C6 . 72.97(8) yes
O2 . Pd1 . C6 . 92.26(10) yes
Pd1 2_655 Pd1 . N14 . 100.05(7) yes
O2 . Pd1 . N14 . 173.08(9) yes
C6 . Pd1 . N14 . 94.52(11) yes
Pd1 2_655 Pd1 . N17 . 108.86(7) yes
O2 . Pd1 . N17 . 87.12(9) yes
C6 . Pd1 . N17 . 177.97(10) yes
N14 . Pd1 . N17 . 86.06(10) yes
Pd1 . O2 . C3 . 128.70(19) yes
O2 . C3 . N4 . 124.3(3) yes
O2 . C3 . C13 . 118.0(3) yes
N4 . C3 . C13 . 117.7(3) yes
C3 . N4 . C5 . 128.5(2) yes
C3 . N4 . H41 . 116.5 no
C5 . N4 . H41 . 115.0 no
N4 . C5 . C6 . 124.4(3) yes
N4 . C5 . C11 . 113.5(2) yes
C6 . C5 . C11 . 122.1(3) yes
C5 . C6 . Pd1 . 121.9(2) yes
C5 . C6 . C7 . 116.5(3) yes
Pd1 . C6 . C7 . 121.6(2) yes
C6 . C7 . C8 . 121.1(3) yes
C6 . C7 . H71 . 121.4 no
C8 . C7 . H71 . 117.5 no
C7 . C8 . F9 . 120.7(3) yes
C7 . C8 . C10 . 120.8(3) yes
F9 . C8 . C10 . 118.5(3) yes
C8 . C10 . C11 . 120.4(3) yes
C8 . C10 . F12 . 119.7(3) yes
C11 . C10 . F12 . 119.9(3) yes
C5 . C11 . C10 . 119.0(3) yes
C5 . C11 . H111 . 120.4 no
C10 . C11 . H111 . 120.5 no
C3 . C13 . H131 . 110.5 no
C3 . C13 . H132 . 111.0 no
H131 . C13 . H132 . 108.6 no
C3 . C13 . H133 . 108.1 no
H131 . C13 . H133 . 108.6 no
H132 . C13 . H133 . 110.1 no
Pd1 . N14 . C15 . 167.9(2) yes
N14 . C15 . C16 . 179.1(3) yes
C15 . C16 . H163 . 110.4 no
C15 . C16 . H162 . 109.0 no
H163 . C16 . H162 . 110.2 no
C15 . C16 . H161 . 108.4 no
H163 . C16 . H161 . 109.1 no
H162 . C16 . H161 . 109.6 no
Pd1 . N17 . C18 . 173.0(3) yes
N17 . C18 . C19 . 179.3(3) yes
C18 . C19 . H191 . 109.3 no
C18 . C19 . H192 . 108.4 no
H191 . C19 . H192 . 110.0 no
C18 . C19 . H193 . 110.8 no
H191 . C19 . H193 . 109.3 no
H192 . C19 . H193 . 108.9 no
O21 . S20 . O22 . 114.80(14) yes
O21 . S20 . O23 . 112.02(14) yes
O22 . S20 . O23 . 111.09(13) yes
O21 . S20 . C24 . 106.94(13) yes
O22 . S20 . C24 . 107.15(14) yes
O23 . S20 . C24 . 104.05(13) yes
S20 . C24 . C25 . 119.7(2) yes
S20 . C24 . C29 . 120.9(2) yes
C25 . C24 . C29 . 119.4(3) yes
C24 . C25 . C26 . 119.9(3) yes
C24 . C25 . H251 . 120.5 no
C26 . C25 . H251 . 119.6 no
C25 . C26 . C27 . 121.2(3) yes
C25 . C26 . H261 . 119.7 no
C27 . C26 . H261 . 119.0 no
C26 . C27 . C28 . 118.1(3) yes
C26 . C27 . C30 . 120.7(3) yes
C28 . C27 . C30 . 121.2(3) yes
C27 . C28 . C29 . 121.6(3) yes
C27 . C28 . H281 . 119.0 no
C29 . C28 . H281 . 119.3 no
C28 . C29 . C24 . 119.8(3) yes
C28 . C29 . H291 . 120.4 no
C24 . C29 . H291 . 119.8 no
C27 . C30 . H301 . 110.3 no
C27 . C30 . H302 . 111.5 no
H301 . C30 . H302 . 107.6 no
C27 . C30 . H303 . 110.5 no
H301 . C30 . H303 . 109.2 no
H302 . C30 . H303 . 107.6 no

loop_
_geom_bond_atom_site_label_1
_geom_bond_site_symmetry_1
_geom_bond_atom_site_label_2
_geom_bond_site_symmetry_2
_geom_bond_distance
_geom_bond_publ_flag
Pd1 . Pd1 2_655 3.4636(4) yes
Pd1 . O2 . 1.999(2) yes
Pd1 . C6 . 1.980(3) yes
Pd1 . N14 . 2.008(3) yes
Pd1 . N17 . 2.130(3) yes
O2 . C3 . 1.256(3) yes
C3 . N4 . 1.322(4) yes
C3 . C13 . 1.496(4) yes
N4 . C5 . 1.417(4) yes
N4 . H41 . 0.855 no
C5 . C6 . 1.399(4) yes
C5 . C11 . 1.401(4) yes
C6 . C7 . 1.407(4) yes
C7 . C8 . 1.371(4) yes
C7 . H71 . 0.949 no
C8 . F9 . 1.360(3) yes
C8 . C10 . 1.380(4) yes
C10 . C11 . 1.365(4) yes
C10 . F12 . 1.359(3) yes
C11 . H111 . 0.952 no
C13 . H131 . 0.962 no
C13 . H132 . 0.962 no
C13 . H133 . 0.961 no
N14 . C15 . 1.138(4) yes
C15 . C16 . 1.452(4) yes
C16 . H163 . 0.954 no
C16 . H162 . 0.949 no
C16 . H161 . 0.943 no
N17 . C18 . 1.138(4) yes
C18 . C19 . 1.460(4) yes
C19 . H191 . 0.954 no
C19 . H192 . 0.960 no
C19 . H193 . 0.954 no
S20 . O21 . 1.449(2) yes
S20 . O22 . 1.454(2) yes
S20 . O23 . 1.480(2) yes
S20 . C24 . 1.775(3) yes
C24 . C25 . 1.398(4) yes
C24 . C29 . 1.382(4) yes
C25 . C26 . 1.382(4) yes
C25 . H251 . 0.932 no
C26 . C27 . 1.390(5) yes
C26 . H261 . 0.941 no
C27 . C28 . 1.384(5) yes
C27 . C30 . 1.502(4) yes
C28 . C29 . 1.387(4) yes
C28 . H281 . 0.939 no
C29 . H291 . 0.939 no
C30 . H301 . 0.958 no
C30 . H302 . 0.960 no
C30 . H303 . 0.952 no

loop_
_geom_hbond_atom_site_label_D
_geom_hbond_site_symmetry_D
_geom_hbond_atom_site_label_H
_geom_hbond_site_symmetry_H
_geom_hbond_atom_site_label_A
_geom_hbond_site_symmetry_A
_geom_hbond_angle_DHA
_geom_hbond_distance_DH
_geom_hbond_distance_HA
_geom_hbond_distance_DA
_geom_hbond_publ_flag
C11 . H111 . O22 . 136 0.95 2.44 3.194(5) yes
C13 . H131 . O23 . 143 0.96 2.51 3.332(5) yes
C16 . H163 . O21 2_655 142 0.95 2.55 3.349(5) yes
C16 . H161 . O23 2_555 141 0.94 2.49 3.270(5) yes
C29 . H291 . O21 2_666 131 0.94 2.59 3.275(5) yes
N4 . H41 . O23 . 174 0.85 1.91 2.758(5) yes
